data_7129404
loop_
_publ_author_name
'Sun, Xiaofei'
'Singh, Akhil Kumar'
'Yadav, Ravi'
'Jin, Da'
'Haimerl, Maria'
'Scheer, Manfred'
'Roesky, Peter W.'

_publ_section_title
;
 Triple-decker complexes incorporating three distinct deck architectures
;
_journal_name_full 'Chemical Communications'
_journal_paper_doi 10.1039/D1CC06182H
_journal_year 2022
_chemical_formula_moiety 'C84 H126 Fe2 Li4 O2 P10 Pb2 Si4, 3(C6 H6)'
_chemical_formula_sum 'C102 H144 Fe2 Li4 O2 P10 Pb2 Si4'
_chemical_formula_weight 2378.06
_space_group_crystal_system monoclinic
_space_group_IT_number 15
_space_group_name_Hall '-C 2yc'
_space_group_name_H-M_alt 'C 1 2/c 1'
_atom_sites_solution_hydrogens geom
_atom_sites_solution_primary dual
_audit_creation_date 2021-10-21
_audit_creation_method
;
Olex2 1.3
(compiled 2020.11.12 svn.r5f609507 for OlexSys, GUI svn.r6408)
;
_audit_update_record
;
2021-11-02 deposited with the CCDC.	2021-12-09 downloaded from the CCDC.
;
_cell_angle_alpha 90
_cell_angle_beta 103.390(3)
_cell_angle_gamma 90
_cell_formula_units_Z 4
_cell_length_a 29.2638(11)
_cell_length_b 13.1463(6)
_cell_length_c 30.0306(11)
_cell_measurement_reflns_used 26295
_cell_measurement_temperature 150
_cell_measurement_theta_max 64.04
_cell_measurement_theta_min 2.70
_cell_volume 11239.0(8)
_computing_cell_refinement
;
X-Area Recipe 1.36.0.0 (STOE, 2020)
;
_computing_data_collection
;
X-Area Pilatus3_SV 1.31.170.0 (STOE, 2020)
;
_computing_data_reduction
;
X-Area Integrate 1.78.3.0 (STOE, 2020)
X-Area LANA 1.83.8.0 (STOE, 2020)
;
_computing_molecular_graphics 'Olex2 1.3 (Dolomanov et al., 2009)'
_computing_publication_material
;
STOE & Cie GmbH, X-Area, software package for collecting single-crystal or
multi-domain crystal data on STOE area-detector diffractometers, for image 
processing, for the correction and scaling of reflection intensities and 
for outlier rejection, version 1.90, Darmstadt 2020
;
_computing_structure_refinement 'SHELXL 2018/3 (Sheldrick, 2015)'
_computing_structure_solution 'SHELXT  (Sheldrick, 2015)'
_diffrn_ambient_temperature 150
_diffrn_detector EIGER4M
_diffrn_detector_area_resol_mean 13.33
_diffrn_detector_type Dectris
_diffrn_measured_fraction_theta_full 0.990
_diffrn_measured_fraction_theta_max 0.990
_diffrn_measurement_details
;
 1778 frames, detector distance = 80 mm
;
_diffrn_measurement_device 'Eulerian 4-circle diffractometer'
_diffrn_measurement_device_type GaJET
_diffrn_measurement_method 'rotation method, \w scans'
_diffrn_radiation_collimation '1.2 0.6 mm diameter'
_diffrn_radiation_monochromator 'Graded multilayer mirror'
_diffrn_radiation_polarisn_norm 0
_diffrn_radiation_probe x-ray
_diffrn_radiation_type GaK\a
_diffrn_radiation_wavelength 1.34143
_diffrn_reflns_av_R_equivalents 0.0686
_diffrn_reflns_av_unetI/netI 0.0853
_diffrn_reflns_Laue_measured_fraction_full 0.990
_diffrn_reflns_Laue_measured_fraction_max 0.990
_diffrn_reflns_limit_h_max 38
_diffrn_reflns_limit_h_min -35
_diffrn_reflns_limit_k_max 16
_diffrn_reflns_limit_k_min -17
_diffrn_reflns_limit_l_max 39
_diffrn_reflns_limit_l_min -27
_diffrn_reflns_number 70727
_diffrn_reflns_point_group_measured_fraction_full 0.990
_diffrn_reflns_point_group_measured_fraction_max 0.990
_diffrn_reflns_theta_full 53.597
_diffrn_reflns_theta_max 62.508
_diffrn_reflns_theta_min 2.701
_diffrn_source 'Metaljet D2'
_diffrn_source_current 3.570
_diffrn_source_power 0.250
_diffrn_source_type 'Ga Metaljet D2'
_diffrn_source_voltage 70
_exptl_absorpt_coefficient_mu 6.727
_exptl_absorpt_correction_T_max 0.8327
_exptl_absorpt_correction_T_min 0.2133
_exptl_absorpt_correction_type multi-scan
_exptl_absorpt_process_details
;
STOE LANA, absorption correction by scaling of reflection intensities.
J. Koziskova, F. Hahn, J. Richter, J. Kozisek, "Comparison of different
absorption corrections on the model structure of tetrakis(\m~2~-acetato)-
diaqua-di-copper(II)", Acta Chimica Slovaca, vol. 9, no. 2, 2016, pp. 136 - 140.
;
_exptl_crystal_colour brown
_exptl_crystal_colour_primary brown
_exptl_crystal_density_diffrn 1.405
_exptl_crystal_density_method 'not measured'
_exptl_crystal_description block
_exptl_crystal_F_000 4824
_exptl_crystal_size_max 0.03
_exptl_crystal_size_mid 0.027
_exptl_crystal_size_min 0.02
_refine_diff_density_max 0.612
_refine_diff_density_min -0.978
_refine_diff_density_rms 0.094
_refine_ls_extinction_method none
_refine_ls_goodness_of_fit_ref 0.770
_refine_ls_hydrogen_treatment constr
_refine_ls_matrix_type full
_refine_ls_number_parameters 583
_refine_ls_number_reflns 13492
_refine_ls_number_restraints 0
_refine_ls_restrained_S_all 0.770
_refine_ls_R_factor_all 0.0684
_refine_ls_R_factor_gt 0.0304
_refine_ls_shift/su_max 0.001
_refine_ls_shift/su_mean 0.000
_refine_ls_structure_factor_coef Fsqd
_refine_ls_weighting_details 'w=1/[\s^2^(Fo^2^)+(0.0210P)^2^] where P=(Fo^2^+2Fc^2^)/3'
_refine_ls_weighting_scheme calc
_refine_ls_wR_factor_gt 0.0487
_refine_ls_wR_factor_ref 0.0533
_reflns_d_resolution_high 0.756
_reflns_d_resolution_low 14.238
_reflns_Friedel_coverage 0.000
_reflns_limit_h_max 38
_reflns_limit_h_min -35
_reflns_limit_k_max 16
_reflns_limit_k_min -17
_reflns_limit_l_max 39
_reflns_limit_l_min -27
_reflns_number_gt 7946
_reflns_number_total 13492
_reflns_threshold_expression 'I > 2\s(I)'
_cod_data_source_file d1cc06182h2.cif
_cod_data_source_block xf-122-neu
_cod_database_code 7129404
_shelx_shelxl_version_number 2018/3
_shelx_space_group_comment
;
The symmetry employed for this shelxl refinement is uniquely defined
by the following loop, which should always be used as a source of
symmetry information in preference to the above space-group names.
They are only intended as comments.
;
_shelx_estimated_absorpt_t_max 0.877
_shelx_estimated_absorpt_t_min 0.824
_olex2_refinement_description
;
1. Fixed Uiso
 At 1.2 times of:
  All C(H) groups, All C(H,H) groups
 At 1.5 times of:
  All C(H,H,H) groups
2.a Secondary CH2 refined with riding coordinates:
 C39(H39A,H39B), C40(H40A,H40B), C41(H41A,H41B), C42(H42A,H42B)
2.b Aromatic/amide H refined with riding coordinates:
 C12(H12), C13(H13), C14(H14), C15(H15), C16(H16), C18(H18), C19(H19),
 C20(H20), C21(H21), C22(H22), C43(H43), C44(H44), C45(H45), C46(H46), C47(H47),
  C48(H48), C49(H49), C50(H50), C51(H51)
2.c Idealised Me refined as rotating group:
 C5(H5A,H5B,H5C), C6(H6A,H6B,H6C), C8(H8A,H8B,H8C), C9(H9A,H9B,H9C), C10(H10A,
 H10B,H10C), C23(H23A,H23B,H23C), C24(H24A,H24B,H24C), C26(H26A,H26B,H26C),
 C27(H27A,H27B,H27C), C28(H28A,H28B,H28C), C34(H34A,H34B,H34C), C35(H35A,H35B,
 H35C), C36(H36A,H36B,H36C), C37(H37A,H37B,H37C), C38(H38A,H38B,H38C)
;
_olex2_submission_special_instructions 'No special instructions were received'

loop_
_space_group_symop_operation_xyz
'x, y, z'
'-x, y, -z+1/2'
'x+1/2, y+1/2, z'
'-x+1/2, y+1/2, -z+1/2'
'-x, -y, -z'
'x, -y, z-1/2'
'-x+1/2, -y+1/2, -z'
'x+1/2, -y+1/2, z-1/2'

loop_
_atom_site_label
_atom_site_type_symbol
_atom_site_fract_x
_atom_site_fract_y
_atom_site_fract_z
_atom_site_U_iso_or_equiv
_atom_site_adp_type
_atom_site_occupancy
_atom_site_site_symmetry_order
_atom_site_calc_flag
_atom_site_refinement_flags_posn
_atom_site_refinement_flags_adp
_atom_site_refinement_flags_occupancy
_atom_site_disorder_assembly
_atom_site_disorder_group
Pb Pb 0.56232(2) 0.50555(2) 0.29147(2) 0.02560(4) Uani 1 1 d . . . . .
Fe Fe 0.61503(2) 0.08740(4) 0.33784(2) 0.02389(11) Uani 1 1 d . . . . .
P1 P 0.64499(3) 0.22708(6) 0.30991(3) 0.0289(2) Uani 1 1 d . . . . .
P2 P 0.65359(3) 0.21505(7) 0.38430(3) 0.0334(2) Uani 1 1 d . . . . .
P3 P 0.58297(3) 0.18191(7) 0.38906(3) 0.0329(2) Uani 1 1 d . . . . .
P4 P 0.54672(3) 0.17535(6) 0.31705(3) 0.02683(19) Uani 1 1 d . . . . .
P5 P 0.57565(3) 0.29398(6) 0.28112(3) 0.02592(19) Uani 1 1 d . . . . .
Si1 Si 0.50935(3) 0.48293(7) 0.39010(3) 0.0259(2) Uani 1 1 d . . . . .
Si2 Si 0.68424(3) 0.52751(7) 0.28759(3) 0.0277(2) Uani 1 1 d . . . . .
O1 O 0.41803(8) 0.15336(18) 0.33158(8) 0.0345(6) Uani 1 1 d . . . . .
C1 C 0.56462(10) 0.5038(3) 0.37006(9) 0.0244(6) Uani 1 1 d . . . . .
C2 C 0.60756(11) 0.5341(2) 0.39397(10) 0.0232(7) Uani 1 1 d . . . . .
C3 C 0.64841(11) 0.5424(2) 0.37106(11) 0.0226(7) Uani 1 1 d . . . . .
C4 C 0.64222(10) 0.5210(2) 0.32559(10) 0.0241(7) Uani 1 1 d . . . . .
C5 C 0.47545(13) 0.3841(3) 0.35100(13) 0.0353(9) Uani 1 1 d . . . . .
H5A H 0.467119 0.410579 0.319657 0.053 Uiso 1 1 calc R U . . .
H5B H 0.446750 0.367148 0.360946 0.053 Uiso 1 1 calc R U . . .
H5C H 0.494754 0.322863 0.351952 0.053 Uiso 1 1 calc R U . . .
C6 C 0.51913(13) 0.4290(3) 0.44919(12) 0.0386(9) Uani 1 1 d . . . . .
H6A H 0.538744 0.368000 0.451408 0.058 Uiso 1 1 calc R U . . .
H6B H 0.488816 0.411202 0.455697 0.058 Uiso 1 1 calc R U . . .
H6C H 0.534945 0.479709 0.471418 0.058 Uiso 1 1 calc R U . . .
C7 C 0.47056(12) 0.6008(3) 0.38504(11) 0.0292(8) Uani 1 1 d . . . . .
C8 C 0.46380(16) 0.6480(3) 0.33734(14) 0.0524(12) Uani 1 1 d . . . . .
H8A H 0.494250 0.670382 0.332577 0.079 Uiso 1 1 calc R U . . .
H8B H 0.442604 0.706519 0.334803 0.079 Uiso 1 1 calc R U . . .
H8C H 0.450202 0.597294 0.314118 0.079 Uiso 1 1 calc R U . . .
C9 C 0.42252(14) 0.5702(3) 0.39238(17) 0.0590(12) Uani 1 1 d . . . . .
H9A H 0.408250 0.519597 0.369363 0.089 Uiso 1 1 calc R U . . .
H9B H 0.402234 0.630272 0.389452 0.089 Uiso 1 1 calc R U . . .
H9C H 0.426242 0.540963 0.423036 0.089 Uiso 1 1 calc R U . . .
C10 C 0.49139(16) 0.6813(3) 0.42025(14) 0.0558(12) Uani 1 1 d . . . . .
H10A H 0.495989 0.652573 0.451073 0.084 Uiso 1 1 calc R U . . .
H10B H 0.469925 0.739471 0.417223 0.084 Uiso 1 1 calc R U . . .
H10C H 0.521688 0.703894 0.415141 0.084 Uiso 1 1 calc R U . . .
C11 C 0.61848(12) 0.5581(3) 0.44453(11) 0.0277(8) Uani 1 1 d . . . . .
C12 C 0.63641(13) 0.4839(3) 0.47673(11) 0.0410(10) Uani 1 1 d . . . . .
H12 H 0.641767 0.417219 0.466829 0.049 Uiso 1 1 calc R U . . .
C13 C 0.64663(14) 0.5057(5) 0.52317(12) 0.0565(11) Uani 1 1 d . . . . .
H13 H 0.658720 0.454339 0.544955 0.068 Uiso 1 1 calc R U . . .
C14 C 0.63908(16) 0.6026(4) 0.53743(15) 0.0603(14) Uani 1 1 d . . . . .
H14 H 0.646001 0.618071 0.569187 0.072 Uiso 1 1 calc R U . . .
C15 C 0.62158(16) 0.6771(4) 0.50591(15) 0.0557(12) Uani 1 1 d . . . . .
H15 H 0.616252 0.743614 0.516007 0.067 Uiso 1 1 calc R U . . .
C16 C 0.61174(13) 0.6556(3) 0.45970(12) 0.0376(9) Uani 1 1 d . . . . .
H16 H 0.600295 0.707831 0.438119 0.045 Uiso 1 1 calc R U . . .
C17 C 0.69436(12) 0.5749(3) 0.40125(11) 0.0266(7) Uani 1 1 d . . . . .
C18 C 0.72802(11) 0.5038(4) 0.42083(11) 0.0390(8) Uani 1 1 d . . . . .
H18 H 0.722016 0.433602 0.414632 0.047 Uiso 1 1 calc R U . . .
C19 C 0.77009(14) 0.5332(4) 0.44917(14) 0.0515(12) Uani 1 1 d . . . . .
H19 H 0.792734 0.483401 0.462340 0.062 Uiso 1 1 calc R U . . .
C20 C 0.77918(15) 0.6344(4) 0.45831(13) 0.0499(11) Uani 1 1 d . . . . .
H20 H 0.808182 0.654752 0.477721 0.060 Uiso 1 1 calc R U . . .
C21 C 0.74647(15) 0.7062(3) 0.43947(13) 0.0480(11) Uani 1 1 d . . . . .
H21 H 0.752699 0.776238 0.445953 0.058 Uiso 1 1 calc R U . . .
C22 C 0.70409(13) 0.6765(3) 0.41081(12) 0.0373(9) Uani 1 1 d . . . . .
H22 H 0.681603 0.726562 0.397666 0.045 Uiso 1 1 calc R U . . .
C23 C 0.65829(15) 0.4525(3) 0.23490(12) 0.0424(10) Uani 1 1 d . . . . .
H23A H 0.629415 0.485688 0.218134 0.064 Uiso 1 1 calc R U . . .
H23B H 0.651007 0.383588 0.243578 0.064 Uiso 1 1 calc R U . . .
H23C H 0.680835 0.449015 0.215382 0.064 Uiso 1 1 calc R U . . .
C24 C 0.74258(13) 0.4692(3) 0.31319(13) 0.0493(11) Uani 1 1 d . . . . .
H24A H 0.762641 0.473310 0.291258 0.074 Uiso 1 1 calc R U . . .
H24B H 0.738264 0.397679 0.320537 0.074 Uiso 1 1 calc R U . . .
H24C H 0.757460 0.505836 0.341206 0.074 Uiso 1 1 calc R U . . .
C25 C 0.69141(12) 0.6645(3) 0.26895(11) 0.0303(8) Uani 1 1 d . . . . .
C26 C 0.70118(17) 0.6658(3) 0.22092(14) 0.0553(12) Uani 1 1 d . . . . .
H26A H 0.729141 0.624853 0.220849 0.083 Uiso 1 1 calc R U . . .
H26B H 0.706502 0.736008 0.212349 0.083 Uiso 1 1 calc R U . . .
H26C H 0.674144 0.637464 0.198887 0.083 Uiso 1 1 calc R U . . .
C27 C 0.73232(16) 0.7161(3) 0.30142(15) 0.0605(13) Uani 1 1 d . . . . .
H27A H 0.726876 0.716187 0.332416 0.091 Uiso 1 1 calc R U . . .
H27B H 0.735118 0.786288 0.291415 0.091 Uiso 1 1 calc R U . . .
H27C H 0.761385 0.679063 0.301401 0.091 Uiso 1 1 calc R U . . .
C28 C 0.64638(14) 0.7236(3) 0.26689(16) 0.0528(11) Uani 1 1 d . . . . .
H28A H 0.619922 0.687351 0.247351 0.079 Uiso 1 1 calc R U . . .
H28B H 0.649101 0.791399 0.254189 0.079 Uiso 1 1 calc R U . . .
H28C H 0.641060 0.730186 0.297802 0.079 Uiso 1 1 calc R U . . .
C29 C 0.63411(13) -0.0470(2) 0.37471(11) 0.0297(8) Uani 1 1 d . . . . .
C30 C 0.67013(11) -0.0210(2) 0.35198(12) 0.0326(8) Uani 1 1 d . . . . .
C31 C 0.64997(11) -0.0174(2) 0.30428(11) 0.0294(8) Uani 1 1 d . . . . .
C32 C 0.60184(12) -0.0417(2) 0.29701(11) 0.0264(7) Uani 1 1 d . . . . .
C33 C 0.59166(13) -0.0609(2) 0.34075(11) 0.0288(8) Uani 1 1 d . . . . .
C34 C 0.54556(14) -0.0946(3) 0.34825(14) 0.0439(10) Uani 1 1 d . . . . .
H34A H 0.542861 -0.073947 0.378897 0.066 Uiso 1 1 calc R U . . .
H34B H 0.543207 -0.168776 0.345562 0.066 Uiso 1 1 calc R U . . .
H34C H 0.520205 -0.063215 0.325241 0.066 Uiso 1 1 calc R U . . .
C35 C 0.56760(14) -0.0532(3) 0.25103(12) 0.0433(10) Uani 1 1 d . . . . .
H35A H 0.536855 -0.026471 0.252937 0.065 Uiso 1 1 calc R U . . .
H35B H 0.564595 -0.125324 0.242593 0.065 Uiso 1 1 calc R U . . .
H35C H 0.579202 -0.015284 0.227790 0.065 Uiso 1 1 calc R U . . .
C36 C 0.67618(13) 0.0031(3) 0.26789(13) 0.0503(9) Uani 1 1 d . . . . .
H36A H 0.653793 0.018017 0.238931 0.075 Uiso 1 1 calc R U . . .
H36B H 0.694805 -0.056892 0.264092 0.075 Uiso 1 1 calc R U . . .
H36C H 0.697104 0.061483 0.276848 0.075 Uiso 1 1 calc R U . . .
C37 C 0.72118(12) -0.0045(4) 0.37434(15) 0.0554(11) Uani 1 1 d . . . . .
H37A H 0.733640 0.050631 0.358651 0.083 Uiso 1 1 calc R U . . .
H37B H 0.738777 -0.067149 0.372368 0.083 Uiso 1 1 calc R U . . .
H37C H 0.724370 0.013647 0.406564 0.083 Uiso 1 1 calc R U . . .
C38 C 0.64078(15) -0.0621(3) 0.42519(12) 0.0450(10) Uani 1 1 d . . . . .
H38A H 0.661396 -0.008722 0.441551 0.067 Uiso 1 1 calc R U . . .
H38B H 0.655067 -0.128811 0.433785 0.067 Uiso 1 1 calc R U . . .
H38C H 0.610254 -0.058690 0.433308 0.067 Uiso 1 1 calc R U . . .
C39 C 0.43620(17) 0.0949(4) 0.37292(14) 0.0586(12) Uani 1 1 d . . . . .
H39A H 0.467657 0.120054 0.388742 0.070 Uiso 1 1 calc R U . . .
H39B H 0.438847 0.022116 0.365400 0.070 Uiso 1 1 calc R U . . .
C40 C 0.4027(2) 0.1081(5) 0.40211(18) 0.093(2) Uani 1 1 d . . . . .
H40A H 0.398334 0.043288 0.417391 0.112 Uiso 1 1 calc R U . . .
H40B H 0.414133 0.160291 0.425834 0.112 Uiso 1 1 calc R U . . .
C41 C 0.36024(19) 0.1393(6) 0.37255(17) 0.098(2) Uani 1 1 d . . . . .
H41A H 0.343242 0.186640 0.388666 0.118 Uiso 1 1 calc R U . . .
H41B H 0.339892 0.079677 0.362231 0.118 Uiso 1 1 calc R U . . .
C42 C 0.37194(13) 0.1904(3) 0.33304(13) 0.0431(10) Uani 1 1 d . . . . .
H42A H 0.348751 0.173020 0.304453 0.052 Uiso 1 1 calc R U . . .
H42B H 0.372368 0.265171 0.337078 0.052 Uiso 1 1 calc R U . . .
Li1 Li 0.6150(2) 0.3806(4) 0.35963(19) 0.0317(13) Uani 1 1 d . . . . .
Li2 Li 0.4575(2) 0.2149(5) 0.2983(2) 0.0387(15) Uani 1 1 d . . . . .
C43 C 0.63941(16) 0.1922(3) 0.52179(15) 0.0540(12) Uani 1 1 d . . . . .
H43 H 0.616169 0.176103 0.494973 0.065 Uiso 1 1 calc R U . . .
C44 C 0.68082(17) 0.2340(4) 0.51815(15) 0.0575(12) Uani 1 1 d . . . . .
H44 H 0.686484 0.246957 0.488777 0.069 Uiso 1 1 calc R U . . .
C45 C 0.71472(16) 0.2576(3) 0.55698(15) 0.0553(12) Uani 1 1 d . . . . .
H45 H 0.743622 0.286748 0.554197 0.066 Uiso 1 1 calc R U . . .
C46 C 0.70697(16) 0.2392(3) 0.59946(14) 0.0507(11) Uani 1 1 d . . . . .
H46 H 0.730167 0.256128 0.626185 0.061 Uiso 1 1 calc R U . . .
C47 C 0.66524(17) 0.1959(3) 0.60299(14) 0.0516(11) Uani 1 1 d . . . . .
H47 H 0.659828 0.181349 0.632325 0.062 Uiso 1 1 calc R U . . .
C48 C 0.63108(16) 0.1734(3) 0.56412(16) 0.0552(11) Uani 1 1 d . . . . .
H48 H 0.601961 0.144912 0.566705 0.066 Uiso 1 1 calc R U . . .
C49 C 0.52994(14) 0.0260(3) 0.47266(13) 0.0437(10) Uani 1 1 d . . . . .
H49 H 0.550475 0.044049 0.453634 0.052 Uiso 1 1 calc R U . . .
C50 C 0.50987(14) 0.1005(3) 0.49430(13) 0.0436(10) Uani 1 1 d . . . . .
H50 H 0.516842 0.170134 0.490492 0.052 Uiso 1 1 calc R U . . .
C51 C 0.47997(15) 0.0742(3) 0.52118(14) 0.0446(10) Uani 1 1 d . . . . .
H51 H 0.465919 0.125755 0.535728 0.054 Uiso 1 1 calc R U . . .

loop_
_atom_site_aniso_label
_atom_site_aniso_U_11
_atom_site_aniso_U_22
_atom_site_aniso_U_33
_atom_site_aniso_U_23
_atom_site_aniso_U_13
_atom_site_aniso_U_12
Pb 0.02653(6) 0.02807(7) 0.02333(6) -0.00015(7) 0.00810(4) 0.00143(8)
Fe 0.0247(3) 0.0210(3) 0.0273(3) -0.0005(2) 0.0087(2) 0.0012(2)
P1 0.0282(5) 0.0249(5) 0.0363(5) -0.0007(4) 0.0129(4) -0.0007(4)
P2 0.0367(5) 0.0267(5) 0.0320(5) -0.0021(4) -0.0016(4) 0.0021(4)
P3 0.0445(6) 0.0311(5) 0.0263(5) 0.0028(4) 0.0143(4) 0.0072(4)
P4 0.0260(5) 0.0257(5) 0.0308(5) 0.0004(4) 0.0106(4) 0.0020(4)
P5 0.0309(5) 0.0239(4) 0.0238(4) -0.0018(3) 0.0082(4) -0.0004(4)
Si1 0.0263(4) 0.0283(6) 0.0259(4) -0.0036(4) 0.0119(4) -0.0016(4)
Si2 0.0292(5) 0.0294(6) 0.0280(5) 0.0049(4) 0.0140(4) 0.0053(4)
O1 0.0330(14) 0.0408(14) 0.0321(13) 0.0099(11) 0.0124(11) 0.0028(11)
C1 0.0286(15) 0.0217(15) 0.0252(14) -0.0021(17) 0.0108(12) 0.0015(18)
C2 0.0297(18) 0.0193(16) 0.0229(16) 0.0004(12) 0.0106(14) 0.0014(13)
C3 0.0209(17) 0.0186(15) 0.0300(18) 0.0009(13) 0.0096(15) 0.0026(13)
C4 0.0231(15) 0.0205(19) 0.0294(16) -0.0002(13) 0.0072(13) 0.0019(13)
C5 0.031(2) 0.033(2) 0.045(2) -0.0061(17) 0.0154(18) -0.0007(16)
C6 0.038(2) 0.047(2) 0.036(2) 0.0027(18) 0.0193(18) -0.0024(18)
C7 0.0312(19) 0.0296(19) 0.0283(19) -0.0058(15) 0.0099(15) 0.0009(15)
C8 0.062(3) 0.047(3) 0.049(3) 0.007(2) 0.017(2) 0.019(2)
C9 0.040(2) 0.053(3) 0.093(4) -0.004(3) 0.033(2) 0.010(2)
C10 0.061(3) 0.047(3) 0.055(3) -0.024(2) 0.004(2) 0.010(2)
C11 0.0250(18) 0.0341(19) 0.0255(18) -0.0079(15) 0.0091(15) -0.0065(15)
C12 0.046(2) 0.048(3) 0.0306(19) -0.0019(19) 0.0116(16) 0.003(2)
C13 0.055(2) 0.087(3) 0.0269(18) 0.000(3) 0.0090(17) -0.007(3)
C14 0.053(3) 0.100(4) 0.031(2) -0.027(3) 0.016(2) -0.025(3)
C15 0.069(3) 0.060(3) 0.047(3) -0.032(2) 0.031(2) -0.025(2)
C16 0.046(2) 0.035(2) 0.035(2) -0.0107(17) 0.0168(18) -0.0109(18)
C17 0.0287(18) 0.0289(19) 0.0249(17) -0.0073(14) 0.0115(15) -0.0036(15)
C18 0.0304(17) 0.040(2) 0.0452(19) 0.001(2) 0.0050(15) 0.001(2)
C19 0.036(2) 0.068(3) 0.046(2) 0.000(2) 0.0004(19) 0.000(2)
C20 0.035(2) 0.077(3) 0.035(2) -0.008(2) 0.0014(19) -0.019(2)
C21 0.046(3) 0.053(3) 0.046(2) -0.015(2) 0.012(2) -0.024(2)
C22 0.037(2) 0.032(2) 0.043(2) -0.0079(17) 0.0107(18) -0.0048(17)
C23 0.064(3) 0.034(2) 0.041(2) 0.0029(17) 0.035(2) -0.0010(19)
C24 0.044(2) 0.063(3) 0.050(2) 0.0212(19) 0.0284(19) 0.0237(19)
C25 0.0277(19) 0.0315(19) 0.0328(19) 0.0035(15) 0.0094(15) -0.0014(15)
C26 0.079(3) 0.046(3) 0.050(3) 0.016(2) 0.033(2) 0.005(2)
C27 0.061(3) 0.059(3) 0.055(3) 0.007(2) -0.001(2) -0.029(2)
C28 0.043(2) 0.032(2) 0.087(3) 0.009(2) 0.020(2) 0.0059(19)
C29 0.038(2) 0.0218(17) 0.0281(18) 0.0009(14) 0.0049(16) 0.0058(15)
C30 0.0283(17) 0.020(2) 0.048(2) -0.0032(15) 0.0064(16) 0.0072(14)
C31 0.0333(17) 0.0159(18) 0.0434(19) -0.0029(15) 0.0178(15) 0.0034(14)
C32 0.0288(19) 0.0237(17) 0.0279(18) -0.0044(13) 0.0088(15) -0.0001(14)
C33 0.035(2) 0.0205(17) 0.0331(19) 0.0004(14) 0.0115(17) -0.0003(15)
C34 0.046(2) 0.038(2) 0.054(2) -0.0046(19) 0.023(2) -0.0080(19)
C35 0.049(2) 0.041(2) 0.038(2) -0.0111(18) 0.0058(19) 0.0033(19)
C36 0.057(2) 0.0327(19) 0.075(3) -0.003(3) 0.045(2) -0.002(2)
C37 0.0327(19) 0.042(2) 0.084(3) -0.009(3) -0.0007(19) 0.004(2)
C38 0.064(3) 0.032(2) 0.037(2) 0.0044(17) 0.008(2) 0.0098(19)
C39 0.067(3) 0.070(3) 0.045(3) 0.025(2) 0.023(2) 0.019(3)
C40 0.083(4) 0.144(6) 0.063(3) 0.046(4) 0.037(3) 0.026(4)
C41 0.059(4) 0.184(7) 0.060(3) 0.035(4) 0.031(3) 0.004(4)
C42 0.030(2) 0.056(3) 0.045(2) -0.0010(19) 0.0122(18) 0.0018(19)
Li1 0.037(3) 0.027(3) 0.031(3) -0.002(2) 0.007(3) 0.003(3)
Li2 0.029(3) 0.057(4) 0.029(3) 0.012(3) 0.006(3) 0.001(3)
C43 0.050(3) 0.058(3) 0.046(3) -0.012(2) -0.005(2) 0.013(2)
C44 0.062(3) 0.068(3) 0.039(3) 0.003(2) 0.005(2) 0.015(3)
C45 0.054(3) 0.053(3) 0.053(3) -0.004(2) 0.001(2) 0.000(2)
C46 0.055(3) 0.046(3) 0.041(3) -0.009(2) -0.009(2) 0.014(2)
C47 0.062(3) 0.056(3) 0.035(2) -0.002(2) 0.009(2) 0.012(2)
C48 0.047(3) 0.052(3) 0.065(3) -0.009(2) 0.009(2) 0.007(2)
C49 0.051(2) 0.046(3) 0.039(2) -0.0036(18) 0.0204(18) -0.0112(19)
C50 0.052(3) 0.034(2) 0.047(3) 0.0046(19) 0.015(2) -0.0087(19)
C51 0.051(3) 0.040(2) 0.047(3) -0.013(2) 0.020(2) -0.008(2)

loop_
_atom_type_symbol
_atom_type_description
_atom_type_scat_dispersion_real
_atom_type_scat_dispersion_imag
_atom_type_scat_source
C C 0.0148 0.0070 'International Tables Vol C Tables 4.2.6.8 and 6.1.1.4'
H H 0.0000 0.0000 'International Tables Vol C Tables 4.2.6.8 and 6.1.1.4'
Fe Fe -0.2786 2.5796 'International Tables Vol C Tables 4.2.6.8 and 6.1.1.4'
Li Li 0.0008 0.0002 'International Tables Vol C Tables 4.2.6.8 and 6.1.1.4'
O O 0.0412 0.0250 'International Tables Vol C Tables 4.2.6.8 and 6.1.1.4'
P P 0.2596 0.3354 'International Tables Vol C Tables 4.2.6.8 and 6.1.1.4'
Pb Pb -4.2612 7.2060 'International Tables Vol C Tables 4.2.6.8 and 6.1.1.4'
Si Si 0.2148 0.2489 'International Tables Vol C Tables 4.2.6.8 and 6.1.1.4'

loop_
_geom_angle_atom_site_label_1
_geom_angle_atom_site_label_2
_geom_angle_atom_site_label_3
_geom_angle
_geom_angle_site_symmetry_1
_geom_angle_site_symmetry_3
_geom_angle_publ_flag
C1 Pb P5 97.37(9) . . ?
C1 Pb Li1 51.31(14) . . ?
C4 Pb P5 89.10(7) . . ?
C4 Pb C1 76.51(10) . . ?
C4 Pb Li1 53.32(14) . . ?
Li1 Pb P5 55.73(11) . . ?
P1 Fe P2 57.26(3) . . ?
P1 Fe P3 93.51(4) . . ?
P2 Fe P3 55.17(4) . . ?
P4 Fe P1 82.96(4) . . ?
P4 Fe P2 94.14(4) . . ?
P4 Fe P3 56.46(3) . . ?
C29 Fe P1 142.94(10) . . ?
C29 Fe P2 105.15(10) . . ?
C29 Fe P3 101.50(10) . . ?
C29 Fe P4 133.37(10) . . ?
C29 Fe C30 39.51(13) . . ?
C29 Fe C31 66.50(13) . . ?
C30 Fe P1 106.03(10) . . ?
C30 Fe P2 97.20(9) . . ?
C30 Fe P3 128.93(10) . . ?
C30 Fe P4 168.18(9) . . ?
C31 Fe P1 94.60(9) . . ?
C31 Fe P2 122.84(10) . . ?
C31 Fe P3 167.51(10) . . ?
C31 Fe P4 134.12(10) . . ?
C31 Fe C30 39.21(13) . . ?
C32 Fe P1 118.45(10) . . ?
C32 Fe P2 161.96(10) . . ?
C32 Fe P3 140.82(10) . . ?
C32 Fe P4 102.86(10) . . ?
C32 Fe C29 67.21(13) . . ?
C32 Fe C30 66.27(13) . . ?
C32 Fe C31 39.42(12) . . ?
C33 Fe P1 158.78(10) . . ?
C33 Fe P2 141.18(10) . . ?
C33 Fe P3 106.58(10) . . ?
C33 Fe P4 102.26(10) . . ?
C33 Fe C29 40.01(13) . . ?
C33 Fe C30 66.59(13) . . ?
C33 Fe C31 66.86(13) . . ?
C33 Fe C32 40.44(13) . . ?
Fe P1 Li1 101.07(12) . . ?
P2 P1 Fe 61.99(4) . . ?
P2 P1 P5 107.90(5) . . ?
P2 P1 Li1 58.67(12) . . ?
P5 P1 Fe 93.93(4) . . ?
P5 P1 Li1 62.73(12) . . ?
Fe P2 Li1 109.42(14) . . ?
P1 P2 Fe 60.75(3) . . ?
P1 P2 Li1 72.32(13) . . ?
P3 P2 Fe 63.18(4) . . ?
P3 P2 P1 101.35(5) . . ?
P3 P2 Li1 79.62(14) . . ?
Fe P3 Li1 93.95(11) . . ?
P2 P3 Fe 61.64(4) . . ?
P2 P3 P4 101.35(5) . . ?
P2 P3 Li1 55.15(12) . . ?
P4 P3 Fe 60.19(3) . . ?
P4 P3 Li1 81.64(11) . . ?
Fe P4 Li2 160.21(15) . . ?
P3 P4 Fe 63.35(4) . . ?
P3 P4 Li2 116.23(14) . . ?
P5 P4 Fe 94.73(4) . . ?
P5 P4 P3 107.93(5) . . ?
P5 P4 Li2 103.68(14) . . ?
P1 P5 Pb 119.17(4) . . ?
P1 P5 Li1 69.36(13) . . ?
P1 P5 Li2 108.58(14) . 2_655 ?
P4 P5 Pb 124.70(4) . . ?
P4 P5 P1 87.01(4) . . ?
P4 P5 Li1 90.32(13) . . ?
P4 P5 Li2 93.63(15) . 2_655 ?
Li1 P5 Pb 61.33(12) . . ?
Li2 P5 Pb 117.73(15) 2_655 . ?
Li2 P5 Li1 175.46(19) 2_655 . ?
C1 Si1 C5 105.77(15) . . ?
C1 Si1 C7 113.44(16) . . ?
C5 Si1 C7 107.13(15) . . ?
C6 Si1 C1 114.01(15) . . ?
C6 Si1 C5 105.92(17) . . ?
C6 Si1 C7 109.95(16) . . ?
C4 Si2 C23 107.32(16) . . ?
C4 Si2 C24 113.53(15) . . ?
C4 Si2 C25 110.82(14) . . ?
C23 Si2 C25 107.42(16) . . ?
C24 Si2 C23 106.58(19) . . ?
C24 Si2 C25 110.84(17) . . ?
C39 O1 Li2 122.3(3) . . ?
C42 O1 C39 108.2(3) . . ?
C42 O1 Li2 124.4(3) . . ?
Si1 C1 Pb 119.96(14) . . ?
Si1 C1 Li1 125.4(2) . . ?
C2 C1 Pb 109.7(2) . . ?
C2 C1 Si1 129.6(2) . . ?
C2 C1 Li1 74.3(2) . . ?
Li1 C1 Pb 74.64(17) . . ?
C1 C2 C3 120.8(3) . . ?
C1 C2 C11 123.3(3) . . ?
C1 C2 Li1 71.2(2) . . ?
C3 C2 Li1 72.1(2) . . ?
C11 C2 C3 115.9(3) . . ?
C11 C2 Li1 127.8(3) . . ?
C2 C3 Li1 69.8(2) . . ?
C4 C3 C2 120.3(3) . . ?
C4 C3 C17 123.8(3) . . ?
C4 C3 Li1 73.2(2) . . ?
C17 C3 C2 115.9(3) . . ?
C17 C3 Li1 129.4(3) . . ?
Pb C4 Li1 73.46(17) . . ?
Si2 C4 Pb 118.11(15) . . ?
Si2 C4 Li1 130.1(2) . . ?
C3 C4 Pb 110.2(2) . . ?
C3 C4 Si2 130.5(2) . . ?
C3 C4 Li1 72.8(2) . . ?
Si1 C5 H5A 109.5 . . ?
Si1 C5 H5B 109.5 . . ?
Si1 C5 H5C 109.5 . . ?
H5A C5 H5B 109.5 . . ?
H5A C5 H5C 109.5 . . ?
H5B C5 H5C 109.5 . . ?
Si1 C6 H6A 109.5 . . ?
Si1 C6 H6B 109.5 . . ?
Si1 C6 H6C 109.5 . . ?
H6A C6 H6B 109.5 . . ?
H6A C6 H6C 109.5 . . ?
H6B C6 H6C 109.5 . . ?
C8 C7 Si1 110.5(2) . . ?
C9 C7 Si1 109.0(2) . . ?
C9 C7 C8 108.6(3) . . ?
C10 C7 Si1 112.0(2) . . ?
C10 C7 C8 108.2(3) . . ?
C10 C7 C9 108.5(3) . . ?
C7 C8 H8A 109.5 . . ?
C7 C8 H8B 109.5 . . ?
C7 C8 H8C 109.5 . . ?
H8A C8 H8B 109.5 . . ?
H8A C8 H8C 109.5 . . ?
H8B C8 H8C 109.5 . . ?
C7 C9 H9A 109.5 . . ?
C7 C9 H9B 109.5 . . ?
C7 C9 H9C 109.5 . . ?
H9A C9 H9B 109.5 . . ?
H9A C9 H9C 109.5 . . ?
H9B C9 H9C 109.5 . . ?
C7 C10 H10A 109.5 . . ?
C7 C10 H10B 109.5 . . ?
C7 C10 H10C 109.5 . . ?
H10A C10 H10B 109.5 . . ?
H10A C10 H10C 109.5 . . ?
H10B C10 H10C 109.5 . . ?
C12 C11 C2 120.8(3) . . ?
C12 C11 C16 118.6(3) . . ?
C16 C11 C2 120.6(3) . . ?
C11 C12 H12 119.5 . . ?
C13 C12 C11 120.9(4) . . ?
C13 C12 H12 119.5 . . ?
C12 C13 H13 120.3 . . ?
C14 C13 C12 119.4(5) . . ?
C14 C13 H13 120.3 . . ?
C13 C14 H14 119.8 . . ?
C15 C14 C13 120.3(4) . . ?
C15 C14 H14 119.8 . . ?
C14 C15 H15 119.9 . . ?
C14 C15 C16 120.3(4) . . ?
C16 C15 H15 119.9 . . ?
C11 C16 H16 119.8 . . ?
C15 C16 C11 120.4(4) . . ?
C15 C16 H16 119.8 . . ?
C18 C17 C3 121.0(3) . . ?
C22 C17 C3 120.9(3) . . ?
C22 C17 C18 118.1(3) . . ?
C17 C18 H18 119.4 . . ?
C19 C18 C17 121.2(4) . . ?
C19 C18 H18 119.4 . . ?
C18 C19 H19 120.0 . . ?
C20 C19 C18 119.9(4) . . ?
C20 C19 H19 120.0 . . ?
C19 C20 H20 120.0 . . ?
C21 C20 C19 120.1(4) . . ?
C21 C20 H20 120.0 . . ?
C20 C21 H21 120.0 . . ?
C20 C21 C22 120.0(4) . . ?
C22 C21 H21 120.0 . . ?
C17 C22 C21 120.8(4) . . ?
C17 C22 H22 119.6 . . ?
C21 C22 H22 119.6 . . ?
Si2 C23 H23A 109.5 . . ?
Si2 C23 H23B 109.5 . . ?
Si2 C23 H23C 109.5 . . ?
H23A C23 H23B 109.5 . . ?
H23A C23 H23C 109.5 . . ?
H23B C23 H23C 109.5 . . ?
Si2 C24 H24A 109.5 . . ?
Si2 C24 H24B 109.5 . . ?
Si2 C24 H24C 109.5 . . ?
H24A C24 H24B 109.5 . . ?
H24A C24 H24C 109.5 . . ?
H24B C24 H24C 109.5 . . ?
C26 C25 Si2 110.1(3) . . ?
C27 C25 Si2 110.9(2) . . ?
C27 C25 C26 107.9(3) . . ?
C27 C25 C28 110.2(3) . . ?
C28 C25 Si2 109.9(2) . . ?
C28 C25 C26 107.7(3) . . ?
C25 C26 H26A 109.5 . . ?
C25 C26 H26B 109.5 . . ?
C25 C26 H26C 109.5 . . ?
H26A C26 H26B 109.5 . . ?
H26A C26 H26C 109.5 . . ?
H26B C26 H26C 109.5 . . ?
C25 C27 H27A 109.5 . . ?
C25 C27 H27B 109.5 . . ?
C25 C27 H27C 109.5 . . ?
H27A C27 H27B 109.5 . . ?
H27A C27 H27C 109.5 . . ?
H27B C27 H27C 109.5 . . ?
C25 C28 H28A 109.5 . . ?
C25 C28 H28B 109.5 . . ?
C25 C28 H28C 109.5 . . ?
H28A C28 H28B 109.5 . . ?
H28A C28 H28C 109.5 . . ?
H28B C28 H28C 109.5 . . ?
C30 C29 Fe 71.35(19) . . ?
C30 C29 C33 107.9(3) . . ?
C30 C29 C38 125.5(3) . . ?
C33 C29 Fe 69.36(18) . . ?
C33 C29 C38 126.6(3) . . ?
C38 C29 Fe 127.2(2) . . ?
C29 C30 Fe 69.15(18) . . ?
C29 C30 C37 126.1(3) . . ?
C31 C30 Fe 69.86(17) . . ?
C31 C30 C29 108.2(3) . . ?
C31 C30 C37 125.7(3) . . ?
C37 C30 Fe 128.5(3) . . ?
C30 C31 Fe 70.92(18) . . ?
C30 C31 C36 125.4(3) . . ?
C32 C31 Fe 69.17(17) . . ?
C32 C31 C30 108.4(3) . . ?
C32 C31 C36 126.1(3) . . ?
C36 C31 Fe 128.3(3) . . ?
C31 C32 Fe 71.41(18) . . ?
C31 C32 C33 108.0(3) . . ?
C31 C32 C35 126.1(3) . . ?
C33 C32 Fe 69.68(18) . . ?
C33 C32 C35 125.7(3) . . ?
C35 C32 Fe 127.8(2) . . ?
C29 C33 Fe 70.63(19) . . ?
C29 C33 C32 107.5(3) . . ?
C29 C33 C34 127.0(3) . . ?
C32 C33 Fe 69.87(18) . . ?
C32 C33 C34 125.4(3) . . ?
C34 C33 Fe 127.3(3) . . ?
C33 C34 H34A 109.5 . . ?
C33 C34 H34B 109.5 . . ?
C33 C34 H34C 109.5 . . ?
H34A C34 H34B 109.5 . . ?
H34A C34 H34C 109.5 . . ?
H34B C34 H34C 109.5 . . ?
C32 C35 H35A 109.5 . . ?
C32 C35 H35B 109.5 . . ?
C32 C35 H35C 109.5 . . ?
H35A C35 H35B 109.5 . . ?
H35A C35 H35C 109.5 . . ?
H35B C35 H35C 109.5 . . ?
C31 C36 H36A 109.5 . . ?
C31 C36 H36B 109.5 . . ?
C31 C36 H36C 109.5 . . ?
H36A C36 H36B 109.5 . . ?
H36A C36 H36C 109.5 . . ?
H36B C36 H36C 109.5 . . ?
C30 C37 H37A 109.5 . . ?
C30 C37 H37B 109.5 . . ?
C30 C37 H37C 109.5 . . ?
H37A C37 H37B 109.5 . . ?
H37A C37 H37C 109.5 . . ?
H37B C37 H37C 109.5 . . ?
C29 C38 H38A 109.5 . . ?
C29 C38 H38B 109.5 . . ?
C29 C38 H38C 109.5 . . ?
H38A C38 H38B 109.5 . . ?
H38A C38 H38C 109.5 . . ?
H38B C38 H38C 109.5 . . ?
O1 C39 H39A 110.4 . . ?
O1 C39 H39B 110.4 . . ?
O1 C39 C40 106.6(4) . . ?
H39A C39 H39B 108.6 . . ?
C40 C39 H39A 110.4 . . ?
C40 C39 H39B 110.4 . . ?
C39 C40 H40A 110.6 . . ?
C39 C40 H40B 110.6 . . ?
H40A C40 H40B 108.7 . . ?
C41 C40 C39 105.7(4) . . ?
C41 C40 H40A 110.6 . . ?
C41 C40 H40B 110.6 . . ?
C40 C41 H41A 110.2 . . ?
C40 C41 H41B 110.2 . . ?
C40 C41 C42 107.7(4) . . ?
H41A C41 H41B 108.5 . . ?
C42 C41 H41A 110.2 . . ?
C42 C41 H41B 110.2 . . ?
O1 C42 C41 105.3(3) . . ?
O1 C42 H42A 110.7 . . ?
O1 C42 H42B 110.7 . . ?
C41 C42 H42A 110.7 . . ?
C41 C42 H42B 110.7 . . ?
H42A C42 H42B 108.8 . . ?
Pb Li1 P3 125.1(2) . . ?
P1 Li1 Pb 102.91(18) . . ?
P1 Li1 P3 71.45(13) . . ?
P2 Li1 Pb 150.4(2) . . ?
P2 Li1 P1 49.01(10) . . ?
P2 Li1 P3 45.23(10) . . ?
P2 Li1 P5 87.87(17) . . ?
P5 Li1 Pb 62.94(13) . . ?
P5 Li1 P1 47.91(10) . . ?
P5 Li1 P3 77.52(15) . . ?
C1 Li1 Pb 54.05(14) . . ?
C1 Li1 P1 153.5(3) . . ?
C1 Li1 P2 148.5(3) . . ?
C1 Li1 P3 109.1(2) . . ?
C1 Li1 P5 105.7(2) . . ?
C1 Li1 C2 34.54(14) . . ?
C1 Li1 C3 65.82(19) . . ?
C1 Li1 C4 78.1(2) . . ?
C2 Li1 Pb 73.66(17) . . ?
C2 Li1 P1 162.8(3) . . ?
C2 Li1 P2 136.0(3) . . ?
C2 Li1 P3 124.6(2) . . ?
C2 Li1 P5 135.6(3) . . ?
C2 Li1 C3 38.16(14) . . ?
C2 Li1 C4 65.17(18) . . ?
C3 Li1 Pb 73.31(17) . . ?
C3 Li1 P1 124.7(3) . . ?
C3 Li1 P2 127.5(3) . . ?
C3 Li1 P3 155.0(3) . . ?
C3 Li1 P5 127.4(2) . . ?
C3 Li1 C4 33.97(13) . . ?
C4 Li1 Pb 53.21(13) . . ?
C4 Li1 P1 99.0(2) . . ?
C4 Li1 P2 130.2(3) . . ?
C4 Li1 P3 170.1(3) . . ?
C4 Li1 P5 94.2(2) . . ?
P5 Li2 P4 115.2(2) 2_655 . ?
O1 Li2 P4 120.8(3) . . ?
O1 Li2 P5 121.3(3) . 2_655 ?
C44 C43 H43 120.0 . . ?
C44 C43 C48 120.1(4) . . ?
C48 C43 H43 120.0 . . ?
C43 C44 H44 119.9 . . ?
C43 C44 C45 120.2(4) . . ?
C45 C44 H44 119.9 . . ?
C44 C45 H45 119.8 . . ?
C46 C45 C44 120.4(5) . . ?
C46 C45 H45 119.8 . . ?
C45 C46 H46 120.4 . . ?
C45 C46 C47 119.2(4) . . ?
C47 C46 H46 120.4 . . ?
C46 C47 H47 119.8 . . ?
C46 C47 C48 120.4(4) . . ?
C48 C47 H47 119.8 . . ?
C43 C48 C47 119.7(4) . . ?
C43 C48 H48 120.2 . . ?
C47 C48 H48 120.2 . . ?
C50 C49 H49 120.3 . . ?
C51 C49 H49 120.3 5_656 . ?
C51 C49 C50 119.5(4) 5_656 . ?
C49 C50 H50 120.0 . . ?
C51 C50 C49 120.0(4) . . ?
C51 C50 H50 120.0 . . ?
C49 C51 H51 119.7 5_656 . ?
C50 C51 C49 120.5(4) . 5_656 ?
C50 C51 H51 119.7 . . ?

loop_
_geom_bond_atom_site_label_1
_geom_bond_atom_site_label_2
_geom_bond_distance
_geom_bond_site_symmetry_2
_geom_bond_publ_flag
Pb P5 2.8357(9) . ?
Pb C1 2.345(3) . ?
Pb C4 2.334(3) . ?
Pb Li1 2.794(6) . ?
Fe P1 2.2769(10) . ?
Fe P2 2.3038(10) . ?
Fe P3 2.3363(10) . ?
Fe P4 2.2683(10) . ?
Fe C29 2.091(3) . ?
Fe C30 2.120(3) . ?
Fe C31 2.106(3) . ?
Fe C32 2.077(3) . ?
Fe C33 2.074(3) . ?
P1 P2 2.1950(13) . ?
P1 P5 2.1968(12) . ?
P1 Li1 2.771(6) . ?
P2 P3 2.1489(14) . ?
P2 Li1 2.484(6) . ?
P3 P4 2.1788(12) . ?
P3 Li1 2.977(6) . ?
P4 P5 2.1763(12) . ?
P4 Li2 2.592(6) . ?
P5 Li1 2.631(6) . ?
P5 Li2 2.577(6) 2_655 ?
Si1 C1 1.872(3) . ?
Si1 C5 1.874(4) . ?
Si1 C6 1.870(4) . ?
Si1 C7 1.906(3) . ?
Si2 C4 1.863(3) . ?
Si2 C23 1.870(4) . ?
Si2 C24 1.867(4) . ?
Si2 C25 1.912(3) . ?
O1 C39 1.452(4) . ?
O1 C42 1.444(4) . ?
O1 Li2 1.877(6) . ?
C1 C2 1.355(4) . ?
C1 Li1 2.261(6) . ?
C2 C3 1.515(4) . ?
C2 C11 1.511(4) . ?
C2 Li1 2.300(6) . ?
C3 C4 1.364(4) . ?
C3 C17 1.499(5) . ?
C3 Li1 2.333(6) . ?
C4 Li1 2.337(6) . ?
C5 H5A 0.9800 . ?
C5 H5B 0.9800 . ?
C5 H5C 0.9800 . ?
C6 H6A 0.9800 . ?
C6 H6B 0.9800 . ?
C6 H6C 0.9800 . ?
C7 C8 1.531(5) . ?
C7 C9 1.527(5) . ?
C7 C10 1.521(5) . ?
C8 H8A 0.9800 . ?
C8 H8B 0.9800 . ?
C8 H8C 0.9800 . ?
C9 H9A 0.9800 . ?
C9 H9B 0.9800 . ?
C9 H9C 0.9800 . ?
C10 H10A 0.9800 . ?
C10 H10B 0.9800 . ?
C10 H10C 0.9800 . ?
C11 C12 1.388(5) . ?
C11 C16 1.391(5) . ?
C12 H12 0.9500 . ?
C12 C13 1.387(5) . ?
C13 H13 0.9500 . ?
C13 C14 1.378(7) . ?
C14 H14 0.9500 . ?
C14 C15 1.376(6) . ?
C15 H15 0.9500 . ?
C15 C16 1.379(5) . ?
C16 H16 0.9500 . ?
C17 C18 1.386(5) . ?
C17 C22 1.382(5) . ?
C18 H18 0.9500 . ?
C18 C19 1.380(5) . ?
C19 H19 0.9500 . ?
C19 C20 1.373(6) . ?
C20 H20 0.9500 . ?
C20 C21 1.370(6) . ?
C21 H21 0.9500 . ?
C21 C22 1.392(5) . ?
C22 H22 0.9500 . ?
C23 H23A 0.9800 . ?
C23 H23B 0.9800 . ?
C23 H23C 0.9800 . ?
C24 H24A 0.9800 . ?
C24 H24B 0.9800 . ?
C24 H24C 0.9800 . ?
C25 C26 1.534(5) . ?
C25 C27 1.518(5) . ?
C25 C28 1.519(5) . ?
C26 H26A 0.9800 . ?
C26 H26B 0.9800 . ?
C26 H26C 0.9800 . ?
C27 H27A 0.9800 . ?
C27 H27B 0.9800 . ?
C27 H27C 0.9800 . ?
C28 H28A 0.9800 . ?
C28 H28B 0.9800 . ?
C28 H28C 0.9800 . ?
C29 C30 1.423(5) . ?
C29 C33 1.425(5) . ?
C29 C38 1.496(5) . ?
C30 C31 1.418(5) . ?
C30 C37 1.505(5) . ?
C31 C32 1.411(5) . ?
C31 C36 1.498(5) . ?
C32 C33 1.435(5) . ?
C32 C35 1.514(5) . ?
C33 C34 1.486(5) . ?
C34 H34A 0.9800 . ?
C34 H34B 0.9800 . ?
C34 H34C 0.9800 . ?
C35 H35A 0.9800 . ?
C35 H35B 0.9800 . ?
C35 H35C 0.9800 . ?
C36 H36A 0.9800 . ?
C36 H36B 0.9800 . ?
C36 H36C 0.9800 . ?
C37 H37A 0.9800 . ?
C37 H37B 0.9800 . ?
C37 H37C 0.9800 . ?
C38 H38A 0.9800 . ?
C38 H38B 0.9800 . ?
C38 H38C 0.9800 . ?
C39 H39A 0.9900 . ?
C39 H39B 0.9900 . ?
C39 C40 1.468(6) . ?
C40 H40A 0.9900 . ?
C40 H40B 0.9900 . ?
C40 C41 1.411(7) . ?
C41 H41A 0.9900 . ?
C41 H41B 0.9900 . ?
C41 C42 1.471(6) . ?
C42 H42A 0.9900 . ?
C42 H42B 0.9900 . ?
C43 H43 0.9500 . ?
C43 C44 1.357(6) . ?
C43 C48 1.371(6) . ?
C44 H44 0.9500 . ?
C44 C45 1.380(6) . ?
C45 H45 0.9500 . ?
C45 C46 1.368(6) . ?
C46 H46 0.9500 . ?
C46 C47 1.373(6) . ?
C47 H47 0.9500 . ?
C47 C48 1.382(6) . ?
C48 H48 0.9500 . ?
C49 H49 0.9500 . ?
C49 C50 1.380(5) . ?
C49 C51 1.371(6) 5_656 ?
C50 H50 0.9500 . ?
C50 C51 1.365(6) . ?
C51 H51 0.9500 . ?

loop_
_geom_torsion_atom_site_label_1
_geom_torsion_atom_site_label_2
_geom_torsion_atom_site_label_3
_geom_torsion_atom_site_label_4
_geom_torsion
_geom_torsion_site_symmetry_1
_geom_torsion_site_symmetry_2
_geom_torsion_site_symmetry_3
_geom_torsion_site_symmetry_4
_geom_torsion_publ_flag
Pb C1 C2 C3 -12.5(4) . . . . ?
Pb C1 C2 C11 169.7(2) . . . . ?
Pb C1 C2 Li1 -66.9(2) . . . . ?
Fe C29 C30 C31 -59.2(2) . . . . ?
Fe C29 C30 C37 123.2(4) . . . . ?
Fe C29 C33 C32 60.4(2) . . . . ?
Fe C29 C33 C34 -122.7(4) . . . . ?
Fe C30 C31 C32 -59.2(2) . . . . ?
Fe C30 C31 C36 123.9(3) . . . . ?
Fe C31 C32 C33 -60.3(2) . . . . ?
Fe C31 C32 C35 123.8(3) . . . . ?
Fe C32 C33 C29 -60.9(2) . . . . ?
Fe C32 C33 C34 122.1(3) . . . . ?
Si1 C1 C2 C3 177.6(2) . . . . ?
Si1 C1 C2 C11 -0.2(5) . . . . ?
Si1 C1 C2 Li1 123.2(3) . . . . ?
O1 C39 C40 C41 20.5(7) . . . . ?
C1 C2 C3 C4 1.2(4) . . . . ?
C1 C2 C3 C17 -178.9(3) . . . . ?
C1 C2 C3 Li1 -53.9(3) . . . . ?
C1 C2 C11 C12 92.9(4) . . . . ?
C1 C2 C11 C16 -88.5(4) . . . . ?
C2 C3 C4 Pb 11.0(3) . . . . ?
C2 C3 C4 Si2 178.0(2) . . . . ?
C2 C3 C4 Li1 -53.5(3) . . . . ?
C2 C3 C17 C18 96.9(3) . . . . ?
C2 C3 C17 C22 -82.3(4) . . . . ?
C2 C11 C12 C13 179.8(3) . . . . ?
C2 C11 C16 C15 179.8(3) . . . . ?
C3 C2 C11 C12 -85.0(4) . . . . ?
C3 C2 C11 C16 93.5(4) . . . . ?
C3 C17 C18 C19 -179.1(3) . . . . ?
C3 C17 C22 C21 178.9(3) . . . . ?
C4 C3 C17 C18 -83.2(4) . . . . ?
C4 C3 C17 C22 97.6(4) . . . . ?
C5 Si1 C1 Pb 39.1(2) . . . . ?
C5 Si1 C1 C2 -151.9(3) . . . . ?
C5 Si1 C1 Li1 -52.9(3) . . . . ?
C6 Si1 C1 Pb 155.05(18) . . . . ?
C6 Si1 C1 C2 -35.9(4) . . . . ?
C6 Si1 C1 Li1 63.1(3) . . . . ?
C7 Si1 C1 Pb -78.1(2) . . . . ?
C7 Si1 C1 C2 91.0(3) . . . . ?
C7 Si1 C1 Li1 -170.0(2) . . . . ?
C11 C2 C3 C4 179.1(3) . . . . ?
C11 C2 C3 C17 -1.0(4) . . . . ?
C11 C2 C3 Li1 124.0(3) . . . . ?
C11 C12 C13 C14 -0.4(6) . . . . ?
C12 C11 C16 C15 -1.7(5) . . . . ?
C12 C13 C14 C15 0.0(6) . . . . ?
C13 C14 C15 C16 -0.5(6) . . . . ?
C14 C15 C16 C11 1.3(6) . . . . ?
C16 C11 C12 C13 1.2(5) . . . . ?
C17 C3 C4 Pb -168.9(2) . . . . ?
C17 C3 C4 Si2 -1.9(5) . . . . ?
C17 C3 C4 Li1 126.6(3) . . . . ?
C17 C18 C19 C20 -0.1(6) . . . . ?
C18 C17 C22 C21 -0.3(5) . . . . ?
C18 C19 C20 C21 0.2(6) . . . . ?
C19 C20 C21 C22 -0.4(6) . . . . ?
C20 C21 C22 C17 0.4(6) . . . . ?
C22 C17 C18 C19 0.1(5) . . . . ?
C23 Si2 C4 Pb -30.3(2) . . . . ?
C23 Si2 C4 C3 163.5(3) . . . . ?
C23 Si2 C4 Li1 61.3(3) . . . . ?
C24 Si2 C4 Pb -147.80(18) . . . . ?
C24 Si2 C4 C3 46.0(4) . . . . ?
C24 Si2 C4 Li1 -56.2(3) . . . . ?
C25 Si2 C4 Pb 86.70(18) . . . . ?
C25 Si2 C4 C3 -79.4(3) . . . . ?
C25 Si2 C4 Li1 178.3(3) . . . . ?
C29 C30 C31 Fe 58.7(2) . . . . ?
C29 C30 C31 C32 -0.5(4) . . . . ?
C29 C30 C31 C36 -177.3(3) . . . . ?
C30 C29 C33 Fe -61.3(2) . . . . ?
C30 C29 C33 C32 -0.8(4) . . . . ?
C30 C29 C33 C34 176.0(3) . . . . ?
C30 C31 C32 Fe 60.3(2) . . . . ?
C30 C31 C32 C33 0.0(4) . . . . ?
C30 C31 C32 C35 -175.9(3) . . . . ?
C31 C32 C33 Fe 61.4(2) . . . . ?
C31 C32 C33 C29 0.5(4) . . . . ?
C31 C32 C33 C34 -176.4(3) . . . . ?
C33 C29 C30 Fe 60.0(2) . . . . ?
C33 C29 C30 C31 0.8(4) . . . . ?
C33 C29 C30 C37 -176.8(3) . . . . ?
C35 C32 C33 Fe -122.6(3) . . . . ?
C35 C32 C33 C29 176.4(3) . . . . ?
C35 C32 C33 C34 -0.5(5) . . . . ?
C36 C31 C32 Fe -122.9(4) . . . . ?
C36 C31 C32 C33 176.8(3) . . . . ?
C36 C31 C32 C35 0.9(5) . . . . ?
C37 C30 C31 Fe -123.6(4) . . . . ?
C37 C30 C31 C32 177.1(3) . . . . ?
C37 C30 C31 C36 0.3(6) . . . . ?
C38 C29 C30 Fe -122.9(3) . . . . ?
C38 C29 C30 C31 177.9(3) . . . . ?
C38 C29 C30 C37 0.3(5) . . . . ?
C38 C29 C33 Fe 121.7(3) . . . . ?
C38 C29 C33 C32 -177.9(3) . . . . ?
C38 C29 C33 C34 -1.0(6) . . . . ?
C39 O1 C42 C41 -8.6(5) . . . . ?
C39 O1 Li2 P4 9.8(5) . . . . ?
C39 O1 Li2 P5 170.4(3) . . . 2_655 ?
C39 C40 C41 C42 -26.3(7) . . . . ?
C40 C41 C42 O1 21.9(6) . . . . ?
C42 O1 C39 C40 -7.0(5) . . . . ?
C42 O1 Li2 P4 161.6(3) . . . . ?
C42 O1 Li2 P5 -37.8(5) . . . 2_655 ?
Li1 C1 C2 C3 54.4(3) . . . . ?
Li1 C1 C2 C11 -123.5(3) . . . . ?
Li1 C2 C3 C4 55.1(3) . . . . ?
Li1 C2 C3 C17 -125.0(3) . . . . ?
Li1 C2 C11 C12 1.8(5) . . . . ?
Li1 C2 C11 C16 -179.7(3) . . . . ?
Li1 C3 C4 Pb 64.5(2) . . . . ?
Li1 C3 C4 Si2 -128.5(3) . . . . ?
Li1 C3 C17 C18 12.5(5) . . . . ?
Li1 C3 C17 C22 -166.6(3) . . . . ?
Li2 O1 C39 C40 148.8(4) . . . . ?
Li2 O1 C42 C41 -163.7(4) . . . . ?
C43 C44 C45 C46 0.0(7) . . . . ?
C44 C43 C48 C47 -0.8(7) . . . . ?
C44 C45 C46 C47 0.7(6) . . . . ?
C45 C46 C47 C48 -1.5(6) . . . . ?
C46 C47 C48 C43 1.5(6) . . . . ?
C48 C43 C44 C45 0.0(7) . . . . ?
C49 C50 C51 C49 0.8(7) . . . 5_656 ?
C51 C49 C50 C51 -0.7(7) 5_656 . . . ?
